data_7205992
loop_
_publ_author_name
'Thompson, Laura J.'
'Voguri, Raja S.'
'Male, Louise'
'Tremayne, Maryjane'

_publ_section_title
;
 The crystal structures and melting point properties of isonicotinamide
 cocrystals with alkanediacids HO2C(CH2)n&#x2212;2CO2H n = 7--9
;
_journal_issue 12
_journal_name_full CrystEngComm
_journal_page_first 4188
_journal_paper_doi 10.1039/c1ce05160a
_journal_volume 13
_journal_year 2011
_chemical_formula_moiety 'C9 H16 O4, C6 H6 N2 O'
_chemical_formula_sum 'C15 H22 N2 O5'
_chemical_formula_weight 310.35
_chemical_name_systematic
;
Isonicotinamide:azelaic acid
;
_space_group_IT_number 13
_symmetry_cell_setting monoclinic
_symmetry_space_group_name_Hall '-P 2yc'
_symmetry_space_group_name_H-M 'P 1 2/c 1'
_atom_sites_solution_hydrogens geom
_atom_sites_solution_primary direct
_atom_sites_solution_secondary difmap
_audit_creation_method SHELXL-97
_cell_angle_alpha 90.00
_cell_angle_beta 93.264(6)
_cell_angle_gamma 90.00
_cell_formula_units_Z 4
_cell_length_a 8.2118(11)
_cell_length_b 5.0680(7)
_cell_length_c 38.683(5)
_cell_measurement_reflns_used 35938
_cell_measurement_temperature 120(2)
_cell_measurement_theta_max 27.48
_cell_measurement_theta_min 2.91
_cell_volume 1607.3(4)
_computing_cell_refinement 'DENZO (Otwinowski & Minor, 1997) & COLLECT (Hooft, R.W.W., 1998)'
_computing_data_collection 'COLLECT (Hooft, R.W.W., 1998)'
_computing_data_reduction 'DENZO (Otwinowski & Minor, 1997) & COLLECT (Hooft, R.W.W., 1998)'
_computing_molecular_graphics 'Ortep-3 for Windows (Farrugia, 1997)'
_computing_publication_material 'WinGX (Farrugia, 1999)'
_computing_structure_refinement 'SHELXL-97 (Sheldrick, 2008)'
_computing_structure_solution 'SHELXS-97 (Sheldrick, 2008)'
_diffrn_ambient_temperature 120(2)
_diffrn_detector_area_resol_mean '4096x4096pixels / 62x62mm'
_diffrn_measured_fraction_theta_full 0.973
_diffrn_measured_fraction_theta_max 0.973
_diffrn_measurement_device_type 'Bruker-Nonius APEX II CCD camera on \k-goniostat'
_diffrn_measurement_method '\f & \w scans'
_diffrn_radiation_monochromator '10cm confocal mirrors'
_diffrn_radiation_source 'Bruker-Nonius FR591 rotating anode'
_diffrn_radiation_type MoK\a
_diffrn_radiation_wavelength 0.71073
_diffrn_reflns_av_R_equivalents 0.0748
_diffrn_reflns_av_sigmaI/netI 0.0635
_diffrn_reflns_limit_h_max 9
_diffrn_reflns_limit_h_min -9
_diffrn_reflns_limit_k_max 6
_diffrn_reflns_limit_k_min -6
_diffrn_reflns_limit_l_max 45
_diffrn_reflns_limit_l_min -46
_diffrn_reflns_number 11278
_diffrn_reflns_theta_full 25.03
_diffrn_reflns_theta_max 25.03
_diffrn_reflns_theta_min 3.16
_exptl_absorpt_coefficient_mu 0.097
_exptl_absorpt_correction_T_max 0.9961
_exptl_absorpt_correction_T_min 0.9876
_exptl_absorpt_correction_type multi-scan
_exptl_absorpt_process_details 'SADABS 2007/2 (Sheldrick, G.M., 2007)'
_exptl_crystal_colour Colourless
_exptl_crystal_density_diffrn 1.283
_exptl_crystal_density_method 'not measured'
_exptl_crystal_description Fragment
_exptl_crystal_F_000 664
_exptl_crystal_size_max 0.13
_exptl_crystal_size_mid 0.07
_exptl_crystal_size_min 0.04
_refine_diff_density_max 0.391
_refine_diff_density_min -0.288
_refine_diff_density_rms 0.072
_refine_ls_extinction_method none
_refine_ls_goodness_of_fit_ref 1.185
_refine_ls_hydrogen_treatment constr
_refine_ls_matrix_type full
_refine_ls_number_parameters 201
_refine_ls_number_reflns 2761
_refine_ls_number_restraints 0
_refine_ls_restrained_S_all 1.185
_refine_ls_R_factor_all 0.1217
_refine_ls_R_factor_gt 0.0880
_refine_ls_shift/su_max 0.000
_refine_ls_shift/su_mean 0.000
_refine_ls_structure_factor_coef Fsqd
_refine_ls_weighting_details 'calc w=1/[\s^2^(Fo^2^)+(0.0519P)^2^+4.3636P] where P=(Fo^2^+2Fc^2^)/3'
_refine_ls_weighting_scheme calc
_refine_ls_wR_factor_gt 0.1995
_refine_ls_wR_factor_ref 0.2250
_reflns_number_gt 2049
_reflns_number_total 2761
_reflns_threshold_expression >2\s(I)
_cod_data_source_file c1ce05160a.txt
_cod_data_source_block 2010src0565r
_cod_depositor_comments
;
The following automatic conversions were performed:
'_symmetry_cell_setting' value 'Monoclinic' changed to 'monoclinic'
according to '/home/saulius/struct/CIF-dictionaries/cif_core.dic'
dictionary named 'cif_core.dic' version 2.4.1 from
2010-06-29.

'_exptl_absorpt_correction_type' value 'Multi-scan' changed
to 'multi-scan' according to
'/home/saulius/struct/CIF-dictionaries/cif_core.dic' dictionary named
'cif_core.dic' version 2.4.1 from 2010-06-29.

Automatic conversion script
Id: cif_fix_enum 1555 2011-01-17 13:19:09Z saulius 
;
_cod_original_sg_symbol_H-M 'P 2/c'
_cod_database_code 7205992

loop_
_symmetry_equiv_pos_as_xyz
'x, y, z'
'-x, y, -z+1/2'
'-x, -y, -z'
'x, -y, z-1/2'

loop_
_atom_site_label
_atom_site_type_symbol
_atom_site_fract_x
_atom_site_fract_y
_atom_site_fract_z
_atom_site_U_iso_or_equiv
_atom_site_adp_type
_atom_site_occupancy
_atom_site_symmetry_multiplicity
_atom_site_calc_flag
_atom_site_refinement_flags
_atom_site_disorder_assembly
_atom_site_disorder_group
C2 C 0.6162(5) 0.2604(9) 0.97457(10) 0.0332(10) Uani 1 1 d . . .
H2 H 0.5474 0.1101 0.9721 0.040 Uiso 1 1 calc R . .
C3 C 0.6852(6) 0.3178(9) 1.00704(11) 0.0371(11) Uani 1 1 d . . .
H3 H 0.6647 0.2087 1.0263 0.044 Uiso 1 1 calc R . .
C4 C 0.7855(5) 0.5385(8) 1.01112(10) 0.0302(10) Uani 1 1 d . . .
C5 C 0.8120(5) 0.6902(9) 0.98189(10) 0.0331(10) Uani 1 1 d . . .
H5 H 0.8802 0.8416 0.9836 0.040 Uiso 1 1 calc R . .
C6 C 0.7374(5) 0.6166(9) 0.95048(11) 0.0355(11) Uani 1 1 d . . .
H6 H 0.7557 0.7216 0.9307 0.043 Uiso 1 1 calc R . .
C7 C 0.8655(5) 0.6190(9) 1.04536(10) 0.0310(10) Uani 1 1 d . . .
N1 N 0.6409(4) 0.4053(7) 0.94641(8) 0.0342(9) Uani 1 1 d . . .
N7 N 0.8424(4) 0.4696(7) 1.07265(8) 0.0360(9) Uani 1 1 d . . .
H7A H 0.8900 0.5104 1.0929 0.043 Uiso 1 1 calc R . .
H7B H 0.7794 0.3294 1.0706 0.043 Uiso 1 1 calc R . .
O7 O 0.9534(4) 0.8200(6) 1.04678(7) 0.0340(8) Uani 1 1 d . . .
C8 C 0.0796(5) 0.1185(9) 0.63278(10) 0.0320(10) Uani 1 1 d . . .
C9 C 0.1545(6) -0.0274(10) 0.66283(10) 0.0375(11) Uani 1 1 d . . .
H9A H 0.2626 -0.0929 0.6567 0.045 Uiso 1 1 calc R . .
H9B H 0.0858 -0.1832 0.6672 0.045 Uiso 1 1 calc R . .
C10 C 0.1764(6) 0.1306(10) 0.69621(10) 0.0368(11) Uani 1 1 d . . .
H10A H 0.0733 0.2236 0.7004 0.044 Uiso 1 1 calc R . .
H10B H 0.2620 0.2655 0.6936 0.044 Uiso 1 1 calc R . .
C11 C 0.2238(6) -0.0420(10) 0.72740(10) 0.0387(11) Uani 1 1 d . . .
H11A H 0.3220 -0.1455 0.7224 0.046 Uiso 1 1 calc R . .
H11B H 0.1343 -0.1682 0.7310 0.046 Uiso 1 1 calc R . .
C12 C 0.2588(6) 0.1151(10) 0.76066(10) 0.0399(12) Uani 1 1 d . . .
H12A H 0.3564 0.2263 0.7581 0.048 Uiso 1 1 calc R . .
H12B H 0.1655 0.2338 0.7643 0.048 Uiso 1 1 calc R . .
C13 C 0.2872(6) -0.0606(10) 0.79237(10) 0.0398(12) Uani 1 1 d . . .
H13A H 0.1856 -0.1585 0.7963 0.048 Uiso 1 1 calc R . .
H13B H 0.3727 -0.1916 0.7877 0.048 Uiso 1 1 calc R . .
C14 C 0.3388(6) 0.0915(10) 0.82505(10) 0.0369(11) Uani 1 1 d . . .
H14A H 0.2566 0.2294 0.8291 0.044 Uiso 1 1 calc R . .
H14B H 0.4441 0.1805 0.8218 0.044 Uiso 1 1 calc R . .
C15 C 0.3568(6) -0.0863(10) 0.85671(11) 0.0385(11) Uani 1 1 d . . .
H15A H 0.2491 -0.1655 0.8605 0.046 Uiso 1 1 calc R . .
H15B H 0.4318 -0.2322 0.8515 0.046 Uiso 1 1 calc R . .
C16 C 0.4191(5) 0.0423(9) 0.88998(11) 0.0335(10) Uani 1 1 d . . .
O8 O 0.0832(4) -0.0153(6) 0.60363(7) 0.0426(9) Uani 1 1 d . . .
H8 H 0.0371 0.0725 0.5875 0.064 Uiso 1 1 calc R . .
O9 O 0.0187(4) 0.3364(7) 0.63456(8) 0.0460(9) Uani 1 1 d . . .
O16 O 0.5188(4) 0.2411(6) 0.88598(7) 0.0393(8) Uani 1 1 d . . .
H16 H 0.5605 0.2870 0.9054 0.059 Uiso 1 1 calc R . .
O17 O 0.3818(4) -0.0348(6) 0.91839(7) 0.0400(8) Uani 1 1 d . . .

loop_
_atom_site_aniso_label
_atom_site_aniso_U_11
_atom_site_aniso_U_22
_atom_site_aniso_U_33
_atom_site_aniso_U_23
_atom_site_aniso_U_13
_atom_site_aniso_U_12
C2 0.039(3) 0.030(2) 0.030(2) 0.000(2) -0.0044(18) -0.008(2)
C3 0.048(3) 0.034(3) 0.030(2) 0.005(2) 0.003(2) -0.006(2)
C4 0.032(2) 0.026(2) 0.032(2) -0.0012(19) 0.0004(18) 0.001(2)
C5 0.036(2) 0.029(2) 0.034(2) 0.003(2) -0.0002(18) -0.007(2)
C6 0.043(3) 0.037(3) 0.027(2) 0.003(2) 0.0000(19) -0.006(2)
C7 0.034(2) 0.031(3) 0.028(2) 0.0000(19) 0.0002(17) 0.005(2)
N1 0.037(2) 0.036(2) 0.0297(19) 0.0006(17) -0.0032(15) -0.0044(18)
N7 0.046(2) 0.034(2) 0.0270(19) -0.0002(17) -0.0039(16) -0.0086(18)
O7 0.0433(18) 0.0282(17) 0.0301(16) 0.0001(13) -0.0005(13) -0.0102(15)
C8 0.036(2) 0.035(3) 0.026(2) 0.000(2) 0.0004(17) 0.000(2)
C9 0.047(3) 0.037(3) 0.029(2) 0.000(2) -0.0001(19) 0.005(2)
C10 0.041(3) 0.044(3) 0.025(2) 0.000(2) -0.0057(18) 0.002(2)
C11 0.041(3) 0.047(3) 0.028(2) 0.002(2) -0.0010(18) 0.003(2)
C12 0.043(3) 0.049(3) 0.027(2) 0.000(2) -0.0015(19) -0.002(2)
C13 0.047(3) 0.042(3) 0.030(2) 0.000(2) -0.003(2) -0.001(2)
C14 0.041(3) 0.044(3) 0.026(2) 0.001(2) -0.0029(18) -0.004(2)
C15 0.043(3) 0.040(3) 0.032(2) -0.002(2) -0.0030(19) -0.006(2)
C16 0.037(2) 0.032(3) 0.031(2) 0.002(2) -0.0046(19) 0.002(2)
O8 0.064(2) 0.0385(19) 0.0249(15) -0.0032(14) -0.0056(14) 0.0143(17)
O9 0.066(2) 0.041(2) 0.0307(17) -0.0018(15) -0.0063(15) 0.0158(18)
O16 0.0463(19) 0.044(2) 0.0274(15) 0.0019(15) -0.0021(13) -0.0170(16)
O17 0.053(2) 0.0410(19) 0.0260(16) 0.0024(14) -0.0004(13) -0.0108(16)

loop_
_atom_type_symbol
_atom_type_description
_atom_type_scat_dispersion_real
_atom_type_scat_dispersion_imag
_atom_type_scat_source
C C 0.0033 0.0016 'International Tables Vol C Tables 4.2.6.8 and 6.1.1.4'
H H 0.0000 0.0000 'International Tables Vol C Tables 4.2.6.8 and 6.1.1.4'
N N 0.0061 0.0033 'International Tables Vol C Tables 4.2.6.8 and 6.1.1.4'
O O 0.0106 0.0060 'International Tables Vol C Tables 4.2.6.8 and 6.1.1.4'

loop_
_geom_angle_atom_site_label_1
_geom_angle_atom_site_label_2
_geom_angle_atom_site_label_3
_geom_angle
_geom_angle_site_symmetry_1
_geom_angle_site_symmetry_3
_geom_angle_publ_flag
N1 C2 C3 123.5(4) . . ?
N1 C2 H2 118.3 . . ?
C3 C2 H2 118.3 . . ?
C2 C3 C4 118.9(4) . . ?
C2 C3 H3 120.6 . . ?
C4 C3 H3 120.6 . . ?
C3 C4 C5 118.0(4) . . ?
C3 C4 C7 123.0(4) . . ?
C5 C4 C7 119.0(4) . . ?
C6 C5 C4 118.9(4) . . ?
C6 C5 H5 120.6 . . ?
C4 C5 H5 120.6 . . ?
N1 C6 C5 123.4(4) . . ?
N1 C6 H6 118.3 . . ?
C5 C6 H6 118.3 . . ?
O7 C7 N7 122.8(4) . . ?
O7 C7 C4 118.9(4) . . ?
N7 C7 C4 118.3(4) . . ?
C6 N1 C2 117.4(4) . . ?
C7 N7 H7A 120.0 . . ?
C7 N7 H7B 120.0 . . ?
H7A N7 H7B 120.0 . . ?
O9 C8 O8 123.1(4) . . ?
O9 C8 C9 124.2(4) . . ?
O8 C8 C9 112.7(4) . . ?
C8 C9 C10 115.3(4) . . ?
C8 C9 H9A 108.5 . . ?
C10 C9 H9A 108.5 . . ?
C8 C9 H9B 108.5 . . ?
C10 C9 H9B 108.5 . . ?
H9A C9 H9B 107.5 . . ?
C9 C10 C11 112.5(4) . . ?
C9 C10 H10A 109.1 . . ?
C11 C10 H10A 109.1 . . ?
C9 C10 H10B 109.1 . . ?
C11 C10 H10B 109.1 . . ?
H10A C10 H10B 107.8 . . ?
C10 C11 C12 113.3(4) . . ?
C10 C11 H11A 108.9 . . ?
C12 C11 H11A 108.9 . . ?
C10 C11 H11B 108.9 . . ?
C12 C11 H11B 108.9 . . ?
H11A C11 H11B 107.7 . . ?
C13 C12 C11 112.7(4) . . ?
C13 C12 H12A 109.0 . . ?
C11 C12 H12A 109.0 . . ?
C13 C12 H12B 109.0 . . ?
C11 C12 H12B 109.0 . . ?
H12A C12 H12B 107.8 . . ?
C14 C13 C12 113.3(4) . . ?
C14 C13 H13A 108.9 . . ?
C12 C13 H13A 108.9 . . ?
C14 C13 H13B 108.9 . . ?
C12 C13 H13B 108.9 . . ?
H13A C13 H13B 107.7 . . ?
C13 C14 C15 112.3(4) . . ?
C13 C14 H14A 109.1 . . ?
C15 C14 H14A 109.1 . . ?
C13 C14 H14B 109.1 . . ?
C15 C14 H14B 109.1 . . ?
H14A C14 H14B 107.9 . . ?
C16 C15 C14 116.4(4) . . ?
C16 C15 H15A 108.2 . . ?
C14 C15 H15A 108.2 . . ?
C16 C15 H15B 108.2 . . ?
C14 C15 H15B 108.2 . . ?
H15A C15 H15B 107.3 . . ?
O17 C16 O16 122.8(4) . . ?
O17 C16 C15 122.7(4) . . ?
O16 C16 C15 114.5(4) . . ?
C8 O8 H8 109.5 . . ?
C16 O16 H16 109.5 . . ?

loop_
_geom_bond_atom_site_label_1
_geom_bond_atom_site_label_2
_geom_bond_distance
_geom_bond_site_symmetry_2
_geom_bond_publ_flag
C2 N1 1.339(5) . ?
C2 C3 1.379(6) . ?
C2 H2 0.9500 . ?
C3 C4 1.393(6) . ?
C3 H3 0.9500 . ?
C4 C5 1.394(6) . ?
C4 C7 1.501(6) . ?
C5 C6 1.381(6) . ?
C5 H5 0.9500 . ?
C6 N1 1.336(6) . ?
C6 H6 0.9500 . ?
C7 O7 1.248(5) . ?
C7 N7 1.322(5) . ?
N7 H7A 0.8800 . ?
N7 H7B 0.8800 . ?
C8 O9 1.216(5) . ?
C8 O8 1.318(5) . ?
C8 C9 1.481(6) . ?
C9 C10 1.521(6) . ?
C9 H9A 0.9900 . ?
C9 H9B 0.9900 . ?
C10 C11 1.523(6) . ?
C10 H10A 0.9900 . ?
C10 H10B 0.9900 . ?
C11 C12 1.526(6) . ?
C11 H11A 0.9900 . ?
C11 H11B 0.9900 . ?
C12 C13 1.523(6) . ?
C12 H12A 0.9900 . ?
C12 H12B 0.9900 . ?
C13 C14 1.520(6) . ?
C13 H13A 0.9900 . ?
C13 H13B 0.9900 . ?
C14 C15 1.521(6) . ?
C14 H14A 0.9900 . ?
C14 H14B 0.9900 . ?
C15 C16 1.506(6) . ?
C15 H15A 0.9900 . ?
C15 H15B 0.9900 . ?
C16 O17 1.222(5) . ?
C16 O16 1.313(5) . ?
O8 H8 0.8400 . ?
O16 H16 0.8400 . ?

loop_
_geom_hbond_atom_site_label_D
_geom_hbond_atom_site_label_H
_geom_hbond_atom_site_label_A
_geom_hbond_distance_DH
_geom_hbond_distance_HA
_geom_hbond_distance_DA
_geom_hbond_angle_DHA
_geom_hbond_site_symmetry_A
N7 H7A O9 0.88 2.03 2.899(5) 168.9 4_666
N7 H7B O17 0.88 2.06 2.905(5) 161.7 3_657
O8 H8 O7 0.84 1.77 2.586(4) 164.2 4_465
O16 H16 N1 0.84 1.79 2.626(4) 176.0 .

loop_
_geom_torsion_atom_site_label_1
_geom_torsion_atom_site_label_2
_geom_torsion_atom_site_label_3
_geom_torsion_atom_site_label_4
_geom_torsion
_geom_torsion_site_symmetry_1
_geom_torsion_site_symmetry_2
_geom_torsion_site_symmetry_3
_geom_torsion_site_symmetry_4
_geom_torsion_publ_flag
N1 C2 C3 C4 0.4(7) . . . . ?
C2 C3 C4 C5 -0.4(6) . . . . ?
C2 C3 C4 C7 179.6(4) . . . . ?
C3 C4 C5 C6 0.4(6) . . . . ?
C7 C4 C5 C6 -179.6(4) . . . . ?
C4 C5 C6 N1 -0.3(7) . . . . ?
C3 C4 C7 O7 -179.9(4) . . . . ?
C5 C4 C7 O7 0.1(6) . . . . ?
C3 C4 C7 N7 1.6(6) . . . . ?
C5 C4 C7 N7 -178.4(4) . . . . ?
C5 C6 N1 C2 0.2(7) . . . . ?
C3 C2 N1 C6 -0.3(7) . . . . ?
O9 C8 C9 C10 -9.5(7) . . . . ?
O8 C8 C9 C10 171.5(4) . . . . ?
C8 C9 C10 C11 169.3(4) . . . . ?
C9 C10 C11 C12 175.7(4) . . . . ?
C10 C11 C12 C13 173.5(4) . . . . ?
C11 C12 C13 C14 174.2(4) . . . . ?
C12 C13 C14 C15 176.7(4) . . . . ?
C13 C14 C15 C16 175.8(4) . . . . ?
C14 C15 C16 O17 150.4(4) . . . . ?
C14 C15 C16 O16 -30.6(6) . . . . ?

loop_
_cod_related_entry_id
_cod_related_entry_database
_cod_related_entry_code
1 ChemSpider 30653771
